data_7249032
loop_
_publ_author_name
'Su\<sanj, Ru\/der'
'Bedekovi\'c, Nikola'
'Cerovski, Sara'
'Baus Topi\'c, Nea'
'Nemec, Vinko'
'Cin\<ci\'c, Dominik'

_publ_section_title
;
 Evaluation of halogen bonding proclivity of oxazole derivatives carrying
 multiple acceptor sites in cocrystals with perfluorinated iodobenzenes
;
_journal_issue 31
_journal_name_full CrystEngComm
_journal_page_first 4137
_journal_page_last 4145
_journal_paper_doi 10.1039/D4CE00557K
_journal_volume 26
_journal_year 2024
_chemical_formula_sum 'C13 H5 F4 I2 N O'
_chemical_formula_weight 520.98
_space_group_crystal_system monoclinic
_space_group_IT_number 14
_space_group_name_Hall '-P 2yn'
_space_group_name_H-M_alt 'P 1 21/n 1'
_atom_sites_solution_hydrogens geom
_audit_creation_method SHELXL-2018/3
_audit_update_record
;
2024-05-28 deposited with the CCDC.	2024-07-09 downloaded from the CCDC.
;
_cell_angle_alpha 90
_cell_angle_beta 95.506(3)
_cell_angle_gamma 90
_cell_formula_units_Z 4
_cell_length_a 14.1322(4)
_cell_length_b 5.5319(2)
_cell_length_c 18.6410(5)
_cell_measurement_reflns_used 14614
_cell_measurement_temperature 150(2)
_cell_measurement_theta_max 33.8840
_cell_measurement_theta_min 3.7290
_cell_volume 1450.59(8)
_computing_cell_refinement
;
        CrysAlis RED, Oxford Diffraction Ltd.,
        Version 1.171.32.29 (release 10-06-2008 CrysAlis171 .NET)
        (compiled Jun 10 2008,16:49:55)
;
_computing_data_collection
;
        CrysAlis CCD, Oxford Diffraction Ltd.,
        Version 1.171.32.29 (release 10-06-2008 CrysAlis171 .NET)
        (compiled Jun 10 2008,16:49:55)
;
_computing_data_reduction
;
        CrysAlis RED, Oxford Diffraction Ltd.,
        Version 1.171.32.29 (release 10-06-2008 CrysAlis171 .NET)
        (compiled Jun 10 2008,16:49:55)
;
_computing_molecular_graphics 'MERCURY (C.F. Macrae et al , 2008)'
_computing_publication_material 'SHELXL-2014/7 (Sheldrick, 2014)'
_computing_structure_refinement 'SHELXL-2014/7 (Sheldrick, 2014)'
_computing_structure_solution 'SHELXS-97 (Sheldrick, 1990)'
_diffrn_ambient_temperature 150(2)
_diffrn_measured_fraction_theta_full 0.998
_diffrn_measured_fraction_theta_max 0.999
_diffrn_measurement_device_type 'XtaLAB Synergy, Dualflex, HyPix'
_diffrn_radiation_type MoK\a
_diffrn_radiation_wavelength 0.71073
_diffrn_reflns_av_R_equivalents 0.0572
_diffrn_reflns_av_unetI/netI 0.0340
_diffrn_reflns_Laue_measured_fraction_full 0.998
_diffrn_reflns_Laue_measured_fraction_max 0.999
_diffrn_reflns_limit_h_max 18
_diffrn_reflns_limit_h_min -17
_diffrn_reflns_limit_k_max 7
_diffrn_reflns_limit_k_min -6
_diffrn_reflns_limit_l_max 23
_diffrn_reflns_limit_l_min -23
_diffrn_reflns_number 15556
_diffrn_reflns_point_group_measured_fraction_full 0.998
_diffrn_reflns_point_group_measured_fraction_max 0.999
_diffrn_reflns_theta_full 25.242
_diffrn_reflns_theta_max 26.997
_diffrn_reflns_theta_min 3.463
_diffrn_source 'micro-focus sealed X-ray tube'
_exptl_absorpt_coefficient_mu 4.373
_exptl_absorpt_correction_T_max 1.00000
_exptl_absorpt_correction_T_min 0.27585
_exptl_absorpt_correction_type multi-scan
_exptl_absorpt_process_details
;
CrysAlisPro 1.171.41.93a (Rigaku Oxford Diffraction, 2020)
Empirical absorption correction using spherical harmonics,
implemented in SCALE3 ABSPACK scaling algorithm.
;
_exptl_crystal_colour colourless
_exptl_crystal_density_diffrn 2.376
_exptl_crystal_description block
_exptl_crystal_F_000 956
_exptl_crystal_size_max 0.35
_exptl_crystal_size_mid 0.30
_exptl_crystal_size_min 0.22
_refine_diff_density_max 0.533
_refine_diff_density_min -0.764
_refine_diff_density_rms 0.111
_refine_ls_extinction_method none
_refine_ls_goodness_of_fit_ref 0.932
_refine_ls_hydrogen_treatment constr
_refine_ls_matrix_type full
_refine_ls_number_parameters 190
_refine_ls_number_reflns 3155
_refine_ls_number_restraints 0
_refine_ls_restrained_S_all 0.932
_refine_ls_R_factor_all 0.0290
_refine_ls_R_factor_gt 0.0269
_refine_ls_shift/su_max 0.002
_refine_ls_shift/su_mean 0.000
_refine_ls_structure_factor_coef Fsqd
_refine_ls_weighting_details 'w=1/[\s^2^(Fo^2^)+(0.0391P)^2^+2.5932P] where P=(Fo^2^+2Fc^2^)/3'
_refine_ls_weighting_scheme calc
_refine_ls_wR_factor_gt 0.0683
_refine_ls_wR_factor_ref 0.0698
_reflns_Friedel_coverage 0.000
_reflns_number_gt 2929
_reflns_number_total 3155
_reflns_threshold_expression 'I > 2\s(I)'
_cod_data_source_file d4ce00557k2.cif
_cod_data_source_block box_14tfib
_cod_depositor_comments 'Adding full bibliography for 7249013--7249033.cif.'
_cod_original_sg_symbol_H-M 'P 21/n'
_cod_database_code 7249032
_shelx_shelxl_version_number 2018/3
_shelx_space_group_comment
;
The symmetry employed for this shelxl refinement is uniquely defined
by the following loop, which should always be used as a source of
symmetry information in preference to the above space-group names.
They are only intended as comments.
;
_oxdiff_exptl_absorpt_empirical_full_min 0.284
_oxdiff_exptl_absorpt_empirical_full_max 2.889
_oxdiff_exptl_absorpt_empirical_details
;
Empirical correction (ABSPACK) includes:
- Absorption correction using spherical harmonics
- Frame scaling
;

loop_
_space_group_symop_operation_xyz
'x, y, z'
'-x+1/2, y+1/2, -z+1/2'
'-x, -y, -z'
'x-1/2, -y-1/2, z-1/2'

loop_
_atom_site_label
_atom_site_type_symbol
_atom_site_fract_x
_atom_site_fract_y
_atom_site_fract_z
_atom_site_U_iso_or_equiv
_atom_site_adp_type
_atom_site_occupancy
_atom_site_site_symmetry_order
_atom_site_calc_flag
_atom_site_refinement_flags_posn
_atom_site_refinement_flags_adp
_atom_site_refinement_flags_occupancy
_atom_site_disorder_assembly
_atom_site_disorder_group
I1 I 0.54922(2) 1.00062(4) 0.26525(2) 0.03247(8) Uani 1 1 d . . . . .
I2 I 0.66289(2) 0.17265(4) 0.00372(2) 0.03578(9) Uani 1 1 d . . . . .
F4 F 0.73932(15) 0.9071(5) 0.18744(13) 0.0453(6) Uani 1 1 d . . . . .
F3 F 0.78196(14) 0.5907(5) 0.08783(12) 0.0408(5) Uani 1 1 d . . . . .
F1 F 0.43021(15) 0.5773(5) 0.18108(13) 0.0456(5) Uani 1 1 d . . . . .
F2 F 0.47290(16) 0.2626(5) 0.08119(14) 0.0487(6) Uani 1 1 d . . . . .
O1 O 0.52073(17) 0.6945(5) 0.44002(13) 0.0352(5) Uani 1 1 d . . . . .
C1 C 0.5836(2) 0.7501(6) 0.18782(17) 0.0279(6) Uani 1 1 d . . . . .
N1 N 0.5035(2) 0.3709(6) 0.36727(18) 0.0396(7) Uani 1 1 d . . . . .
C5 C 0.6955(2) 0.5829(6) 0.11103(18) 0.0284(6) Uani 1 1 d . . . . .
C8 C 0.4259(2) 0.6817(6) 0.41347(18) 0.0297(7) Uani 1 1 d . . . . .
C4 C 0.6289(2) 0.4158(6) 0.08205(17) 0.0271(6) Uani 1 1 d . . . . .
C13 C 0.4143(3) 0.4827(6) 0.36905(19) 0.0316(7) Uani 1 1 d . . . . .
C11 C 0.2510(3) 0.5809(9) 0.3476(2) 0.0449(9) Uani 1 1 d . . . . .
H11 H 0.189096 0.549141 0.324943 0.054 Uiso 1 1 calc R U . . .
C9 C 0.3532(3) 0.8371(7) 0.4277(2) 0.0365(8) Uani 1 1 d . . . . .
H9 H 0.363008 0.972215 0.459004 0.044 Uiso 1 1 calc R U . . .
C6 C 0.6729(2) 0.7459(6) 0.16282(18) 0.0298(7) Uani 1 1 d . . . . .
C2 C 0.5178(2) 0.5836(7) 0.15858(19) 0.0310(7) Uani 1 1 d . . . . .
C10 C 0.2648(3) 0.7801(8) 0.3927(2) 0.0438(9) Uani 1 1 d . . . . .
H10 H 0.212048 0.880714 0.399902 0.053 Uiso 1 1 calc R U . . .
C12 C 0.3254(3) 0.4259(8) 0.3346(2) 0.0403(8) Uani 1 1 d . . . . .
H12 H 0.315885 0.289157 0.303929 0.048 Uiso 1 1 calc R U . . .
C7 C 0.5593(3) 0.5021(7) 0.4079(2) 0.0397(9) Uani 1 1 d . . . . .
H7 H 0.625344 0.467390 0.415657 0.048 Uiso 1 1 calc R U . . .
C3 C 0.5400(2) 0.4201(7) 0.10693(19) 0.0315(7) Uani 1 1 d . . . . .

loop_
_atom_site_aniso_label
_atom_site_aniso_U_11
_atom_site_aniso_U_22
_atom_site_aniso_U_33
_atom_site_aniso_U_23
_atom_site_aniso_U_13
_atom_site_aniso_U_12
I1 0.03691(14) 0.03217(14) 0.02919(13) -0.00158(8) 0.00761(9) 0.00351(8)
I2 0.04232(15) 0.03327(14) 0.03185(13) -0.00718(9) 0.00401(9) -0.00120(9)
F4 0.0331(11) 0.0507(13) 0.0532(14) -0.0217(11) 0.0094(10) -0.0172(10)
F3 0.0268(10) 0.0555(13) 0.0416(12) -0.0142(10) 0.0104(8) -0.0090(9)
F1 0.0281(10) 0.0582(14) 0.0524(14) -0.0119(12) 0.0143(9) -0.0086(10)
F2 0.0352(11) 0.0546(14) 0.0571(14) -0.0201(12) 0.0081(10) -0.0210(10)
O1 0.0286(12) 0.0411(14) 0.0356(13) -0.0052(10) 0.0021(10) 0.0040(10)
C1 0.0298(16) 0.0283(16) 0.0258(15) 0.0005(13) 0.0034(12) -0.0002(13)
N1 0.0393(17) 0.0395(17) 0.0415(17) -0.0045(14) 0.0112(14) 0.0114(13)
C5 0.0226(15) 0.0350(17) 0.0282(16) 0.0007(14) 0.0047(12) -0.0028(13)
C8 0.0296(16) 0.0349(18) 0.0253(15) 0.0043(13) 0.0061(12) 0.0048(13)
C4 0.0320(16) 0.0256(15) 0.0232(14) 0.0002(12) -0.0002(12) 0.0000(12)
C13 0.0333(17) 0.0332(18) 0.0290(17) 0.0021(13) 0.0065(14) 0.0050(13)
C11 0.0282(17) 0.062(3) 0.044(2) 0.019(2) -0.0006(15) -0.0015(17)
C9 0.0369(18) 0.0342(18) 0.0400(19) 0.0021(15) 0.0121(15) 0.0089(14)
C6 0.0274(16) 0.0314(16) 0.0303(16) -0.0028(13) 0.0009(12) -0.0048(13)
C2 0.0231(15) 0.0372(18) 0.0331(17) 0.0002(14) 0.0051(12) -0.0019(13)
C10 0.0321(18) 0.051(2) 0.050(2) 0.0132(19) 0.0131(16) 0.0120(16)
C12 0.044(2) 0.044(2) 0.0330(18) -0.0021(16) 0.0016(15) -0.0080(17)
C7 0.0292(18) 0.047(2) 0.043(2) 0.0002(16) 0.0075(15) 0.0097(15)
C3 0.0277(16) 0.0336(17) 0.0328(17) -0.0018(14) 0.0013(13) -0.0081(13)

loop_
_atom_type_symbol
_atom_type_description
_atom_type_scat_dispersion_real
_atom_type_scat_dispersion_imag
_atom_type_scat_source
C C 0.0033 0.0016 'International Tables Vol C Tables 4.2.6.8 and 6.1.1.4'
H H 0.0000 0.0000 'International Tables Vol C Tables 4.2.6.8 and 6.1.1.4'
N N 0.0061 0.0033 'International Tables Vol C Tables 4.2.6.8 and 6.1.1.4'
F F 0.0171 0.0103 'International Tables Vol C Tables 4.2.6.8 and 6.1.1.4'
I I -0.4742 1.8119 'International Tables Vol C Tables 4.2.6.8 and 6.1.1.4'
O O 0.0106 0.0060 'International Tables Vol C Tables 4.2.6.8 and 6.1.1.4'

loop_
_geom_angle_atom_site_label_1
_geom_angle_atom_site_label_2
_geom_angle_atom_site_label_3
_geom_angle
_geom_angle_site_symmetry_1
_geom_angle_site_symmetry_3
_geom_angle_publ_flag
C7 O1 C8 102.6(3) . . ?
C2 C1 C6 117.1(3) . . ?
C2 C1 I1 121.4(2) . . ?
C6 C1 I1 121.5(2) . . ?
C7 N1 C13 104.0(3) . . ?
F3 C5 C6 119.0(3) . . ?
F3 C5 C4 120.1(3) . . ?
C6 C5 C4 120.8(3) . . ?
C13 C8 C9 124.3(3) . . ?
C13 C8 O1 108.1(3) . . ?
C9 C8 O1 127.6(3) . . ?
C3 C4 C5 117.5(3) . . ?
C3 C4 I2 121.8(2) . . ?
C5 C4 I2 120.7(2) . . ?
C8 C13 C12 120.6(3) . . ?
C8 C13 N1 108.0(3) . . ?
C12 C13 N1 131.4(3) . . ?
C10 C11 C12 121.8(4) . . ?
C10 C11 H11 119.1 . . ?
C12 C11 H11 119.1 . . ?
C10 C9 C8 114.8(4) . . ?
C10 C9 H9 122.6 . . ?
C8 C9 H9 122.6 . . ?
F4 C6 C5 118.2(3) . . ?
F4 C6 C1 120.2(3) . . ?
C5 C6 C1 121.6(3) . . ?
F1 C2 C3 118.6(3) . . ?
F1 C2 C1 119.9(3) . . ?
C3 C2 C1 121.5(3) . . ?
C9 C10 C11 122.2(3) . . ?
C9 C10 H10 118.9 . . ?
C11 C10 H10 118.9 . . ?
C13 C12 C11 116.3(4) . . ?
C13 C12 H12 121.8 . . ?
C11 C12 H12 121.8 . . ?
N1 C7 O1 117.2(3) . . ?
N1 C7 H7 121.4 . . ?
O1 C7 H7 121.4 . . ?
F2 C3 C2 118.3(3) . . ?
F2 C3 C4 120.2(3) . . ?
C2 C3 C4 121.5(3) . . ?

loop_
_geom_bond_atom_site_label_1
_geom_bond_atom_site_label_2
_geom_bond_distance
_geom_bond_site_symmetry_2
_geom_bond_publ_flag
I1 C1 2.091(3) . ?
I2 C4 2.076(3) . ?
F4 C6 1.343(4) . ?
F3 C5 1.336(4) . ?
F1 C2 1.345(4) . ?
F2 C3 1.343(4) . ?
O1 C7 1.361(4) . ?
O1 C8 1.385(4) . ?
C1 C2 1.383(5) . ?
C1 C6 1.387(5) . ?
N1 C7 1.268(5) . ?
N1 C13 1.408(4) . ?
C5 C6 1.381(5) . ?
C5 C4 1.391(5) . ?
C8 C13 1.378(5) . ?
C8 C9 1.385(5) . ?
C4 C3 1.379(5) . ?
C13 C12 1.390(5) . ?
C11 C10 1.389(7) . ?
C11 C12 1.396(6) . ?
C11 H11 0.9500 . ?
C9 C10 1.389(6) . ?
C9 H9 0.9500 . ?
C2 C3 1.379(5) . ?
C10 H10 0.9500 . ?
C12 H12 0.9500 . ?
C7 H7 0.9500 . ?

loop_
_geom_torsion_atom_site_label_1
_geom_torsion_atom_site_label_2
_geom_torsion_atom_site_label_3
_geom_torsion_atom_site_label_4
_geom_torsion
_geom_torsion_site_symmetry_1
_geom_torsion_site_symmetry_2
_geom_torsion_site_symmetry_3
_geom_torsion_site_symmetry_4
_geom_torsion_publ_flag
C7 O1 C8 C13 1.1(4) . . . . ?
C7 O1 C8 C9 -179.0(4) . . . . ?
F3 C5 C4 C3 -178.5(3) . . . . ?
C6 C5 C4 C3 0.1(5) . . . . ?
F3 C5 C4 I2 1.0(4) . . . . ?
C6 C5 C4 I2 179.6(3) . . . . ?
C9 C8 C13 C12 0.3(6) . . . . ?
O1 C8 C13 C12 -179.8(3) . . . . ?
C9 C8 C13 N1 179.5(3) . . . . ?
O1 C8 C13 N1 -0.6(4) . . . . ?
C7 N1 C13 C8 -0.2(4) . . . . ?
C7 N1 C13 C12 178.9(4) . . . . ?
C13 C8 C9 C10 -0.7(5) . . . . ?
O1 C8 C9 C10 179.5(3) . . . . ?
F3 C5 C6 F4 0.4(5) . . . . ?
C4 C5 C6 F4 -178.3(3) . . . . ?
F3 C5 C6 C1 178.5(3) . . . . ?
C4 C5 C6 C1 -0.1(5) . . . . ?
C2 C1 C6 F4 178.1(3) . . . . ?
I1 C1 C6 F4 -1.0(5) . . . . ?
C2 C1 C6 C5 0.0(5) . . . . ?
I1 C1 C6 C5 -179.1(3) . . . . ?
C6 C1 C2 F1 179.4(3) . . . . ?
I1 C1 C2 F1 -1.5(5) . . . . ?
C6 C1 C2 C3 0.1(5) . . . . ?
I1 C1 C2 C3 179.3(3) . . . . ?
C8 C9 C10 C11 0.6(6) . . . . ?
C12 C11 C10 C9 -0.1(6) . . . . ?
C8 C13 C12 C11 0.2(5) . . . . ?
N1 C13 C12 C11 -178.8(4) . . . . ?
C10 C11 C12 C13 -0.3(6) . . . . ?
C13 N1 C7 O1 1.0(5) . . . . ?
C8 O1 C7 N1 -1.4(4) . . . . ?
F1 C2 C3 F2 0.3(5) . . . . ?
C1 C2 C3 F2 179.6(3) . . . . ?
F1 C2 C3 C4 -179.4(3) . . . . ?
C1 C2 C3 C4 -0.1(6) . . . . ?
C5 C4 C3 F2 -179.7(3) . . . . ?
I2 C4 C3 F2 0.8(5) . . . . ?
C5 C4 C3 C2 0.0(5) . . . . ?
I2 C4 C3 C2 -179.5(3) . . . . ?
